data_1534993
loop_
_publ_author_name
'Sofina, N.'
'Peters, E.M.'
'Jansen, M.'

_publ_section_title
;
 Kristallstrukturanalyse und Natriumionenleitung von wasserfreiem
 alpha-Natriumtrifluoromethylsulfonat
;
_journal_name_full 'Zeitschrift fuer Anorganische und Allgemeine Chemie'
_journal_page_first 1431
_journal_page_last 1436
_journal_volume 629
_journal_year 2003
_chemical_formula_sum 'C F3 Na O3 S'
_chemical_name_systematic 'Na (S O3 (C F3))'
_space_group_IT_number 2
_symmetry_space_group_name_Hall '-P 1'
_symmetry_space_group_name_H-M 'P -1'
_cell_angle_alpha 101.878
_cell_angle_beta 105.292
_cell_angle_gamma 110.501
_cell_formula_units_Z 8
_cell_length_a 9.6592
_cell_length_b 11.1752
_cell_length_c 11.2768
_cell_volume 1038.169
_citation_journal_id_ASTM ZAACAB
_cod_data_source_file Sofina_ZAACAB_2003_1025.cif
_cod_data_source_block C1F3Na1O3S1
_cod_original_formula_sum 'C1 F3 Na1 O3 S1'
_cod_database_code 1534993

loop_
_symmetry_equiv_pos_as_xyz
x,y,z
-x,-y,-z

loop_
_atom_site_label
_atom_site_type_symbol
_atom_site_fract_x
_atom_site_fract_y
_atom_site_fract_z
_atom_site_occupancy
_atom_site_U_iso_or_equiv
F1 F-1 0.5985 0.79183 0.16361 1 0.0
Na3 Na+1 0 0.5 0.5 1 0.0
F2 F-1 0.5041 0.93748 0.17501 1 0.0
F12 F-1 0.8311 0.5054 0.1133 1 0.0
O1 O-2 0.37022 0.8612 0.36362 1 0.0
O12 O-2 0.79569 0.68029 0.33698 1 0.0
O7 O-2 0.51044 0.82833 0.65041 1 0.0
C4 C+4 0.8955 0.6378 0.1475 1 0.0
S2 S+4 0.97673 0.79999 0.669 1 0.0
O3 O-2 0.65205 0.92931 0.43331 1 0.0
Na4 Na+1 0.25625 0.00778 0.32968 1 0.0
F7 F-1 0.4576 0.80273 0.89231 1 0.0
S1 S+4 0.49528 0.82439 0.35167 1 0.0
O6 O-2 0.9286 0.65774 0.62127 1 0.0
Na1 Na+1 0.64585 0.62416 0.46605 1 0.0
Na5 Na+1 0.9374 0.96946 0.47182 0.5 0.0
C1 C+4 0.4859 0.8186 0.18764 1 0.0
C2 C+4 0.0534 0.8478 0.8443 1 0.0
O2 O-2 0.47193 0.69235 0.35508 1 0.0
O10 O-2 0.03439 0.85353 0.34665 1 0.0
F11 F-1 0.7973 0.6767 0.08034 1 0.0
O4 O-2 0.10528 0.88196 0.639 1 0.0
S3 S+4 0.44373 0.69611 0.66194 1 0.0
F8 F-1 0.4771 0.61527 0.86182 1 0.0
F6 F-1 0.1855 0.835 0.8843 1 0.0
O11 O-2 0.03794 0.64999 0.37985 1 0.0
S4 S+4 0.94369 0.71094 0.31995 1 0.0
F9 F-1 0.67176 0.79473 0.88417 1 0.0
O5 O-2 0.84529 0.83592 0.64057 1 0.0
O8 O-2 0.50481 0.60569 0.61202 1 0.0
C3 C+4 0.5161 0.7283 0.8359 1 0.0
F4 F-1 0.0822 0.9746 0.8956 1 0.0
F10 F-1 0.0253 0.6764 0.12112 1 0.0
Na2 Na+1 0.271 0.8385 0.53656 1 0.0
F5 F-1 0.9519 0.773 0.88472 1 0.0
F3 F-1 0.34829 0.72756 0.10284 1 0.0
O9 O-2 0.27428 0.64043 0.62121 1 0.0
